data_4110680
loop_
_publ_author_name
'Marco Ackermann'
'Aurelia Pascariu'
'Thomas H\"ocher'
'Hans-Ullrich Siehl'
'Stefan Berger'

_publ_section_title
;
 Electronic Properties of Furyl Substituents at Phosphorus and Their
 Influence on 31P NMR Chemical Shifts
;
_journal_name_full 'Journal of the American Chemical Society'
_journal_page_first 8434
_journal_page_last 8440
_journal_paper_doi 10.1021/ja057085u
_journal_volume 128
_journal_year 2006
_chemical_formula_sum 'C16 H16 I O2 P'
_chemical_formula_weight 398.16
_chemical_name_common 'ethylbis(2-furyl)phenylphosphonium iodide'
_chemical_name_systematic
;
 ?
;
_space_group_IT_number 29
_symmetry_cell_setting orthorhombic
_symmetry_space_group_name_Hall 'P 2c -2ac'
_symmetry_space_group_name_H-M 'P c a 21'
_atom_sites_solution_hydrogens geom
_atom_sites_solution_primary direct
_atom_sites_solution_secondary difmap
_audit_creation_method SHELXL-97
_cell_angle_alpha 90.00
_cell_angle_beta 90.00
_cell_angle_gamma 90.00
_cell_formula_units_Z 8
_cell_length_a 14.283(2)
_cell_length_b 11.5693(17)
_cell_length_c 20.138(3)
_cell_measurement_reflns_used 138
_cell_measurement_temperature 293(2)
_cell_measurement_theta_max 29.29
_cell_measurement_theta_min 1.76
_cell_volume 3327.7(8)
_computing_cell_refinement 'Bruker SAINT'
_computing_data_collection 'Bruker SMART'
_computing_data_reduction 'Bruker SAINT'
_computing_molecular_graphics 'Bruker SHELXTL PLUS'
_computing_publication_material 'Bruker SHELXTL PLUS'
_computing_structure_refinement 'SHELXL-97 (Sheldrick, 1997)'
_computing_structure_solution 'SHELXs-97 (Sheldrick, 1990)'
_diffrn_ambient_temperature 220(2)
_diffrn_measured_fraction_theta_full 0.943
_diffrn_measured_fraction_theta_max 0.943
_diffrn_measurement_device_type 'Bruker CCD'
_diffrn_measurement_method 'omega scans'
_diffrn_radiation_monochromator graphite
_diffrn_radiation_source 'fine-focus sealed tube'
_diffrn_radiation_type MoK\a
_diffrn_radiation_wavelength 0.71073
_diffrn_reflns_av_R_equivalents 0.0151
_diffrn_reflns_av_sigmaI/netI 0.0139
_diffrn_reflns_limit_h_max 19
_diffrn_reflns_limit_h_min -11
_diffrn_reflns_limit_k_max 15
_diffrn_reflns_limit_k_min -13
_diffrn_reflns_limit_l_max 27
_diffrn_reflns_limit_l_min -26
_diffrn_reflns_number 20355
_diffrn_reflns_theta_full 29.29
_diffrn_reflns_theta_max 29.29
_diffrn_reflns_theta_min 1.76
_exptl_absorpt_coefficient_mu 2.019
_exptl_absorpt_correction_T_max 0.6882
_exptl_absorpt_correction_T_min 0.4989
_exptl_absorpt_correction_type SASABS
_exptl_crystal_colour colorless
_exptl_crystal_density_diffrn 1.589
_exptl_crystal_description platelet
_exptl_crystal_F_000 1568
_exptl_crystal_size_max 0.40
_exptl_crystal_size_mid 0.30
_exptl_crystal_size_min 0.20
_refine_diff_density_max 0.770
_refine_diff_density_min -0.918
_refine_diff_density_rms 0.070
_refine_ls_abs_structure_details 'Flack H D (1983), Acta Cryst. A39, 876-881'
_refine_ls_abs_structure_Flack 0.00
_refine_ls_extinction_method none
_refine_ls_goodness_of_fit_ref 1.107
_refine_ls_hydrogen_treatment calculated
_refine_ls_matrix_type full
_refine_ls_number_parameters 361
_refine_ls_number_reflns 7767
_refine_ls_number_restraints 1
_refine_ls_restrained_S_all 1.107
_refine_ls_R_factor_all 0.0350
_refine_ls_R_factor_gt 0.0303
_refine_ls_shift/su_max 0.007
_refine_ls_shift/su_mean 0.001
_refine_ls_structure_factor_coef Fsqd
_refine_ls_weighting_details 'calc w=1/[\s^2^(Fo^2^)+(0.0297P)^2^+2.4817P] where P=(Fo^2^+2Fc^2^)/3'
_refine_ls_weighting_scheme calc
_refine_ls_wR_factor_gt 0.0704
_refine_ls_wR_factor_ref 0.0731
_reflns_number_gt 7146
_reflns_number_total 7767
_reflns_threshold_expression >2sigma(I)
_cod_data_source_file ja057085usi20051026_025101.cif
_cod_data_source_block c1548
_cod_original_cell_volume 3327.8(8)
_cod_database_code 4110680

loop_
_symmetry_equiv_pos_as_xyz
'x, y, z'
'-x, -y, z+1/2'
'x+1/2, -y, z'
'-x+1/2, y, z+1/2'

loop_
_atom_site_label
_atom_site_type_symbol
_atom_site_fract_x
_atom_site_fract_y
_atom_site_fract_z
_atom_site_U_iso_or_equiv
_atom_site_adp_type
_atom_site_occupancy
_atom_site_symmetry_multiplicity
_atom_site_calc_flag
_atom_site_refinement_flags
C1 C -0.1637(2) 0.9056(3) 0.3040(2) 0.0384(7) Uani 1 1 d .
C2 C -0.2490(3) 0.8601(4) 0.3072(3) 0.0572(12) Uani 1 1 d .
H2 H -0.3055 0.8994 0.3026 0.069 Uiso 1 1 calc R
C3 C -0.1464(3) 0.7207(3) 0.3228(2) 0.0517(10) Uani 1 1 d .
H3 H -0.1190 0.6489 0.3302 0.062 Uiso 1 1 calc R
C4 C -0.2373(3) 0.7393(4) 0.3191(3) 0.0617(12) Uani 1 1 d .
H4 H -0.2845 0.6845 0.3234 0.074 Uiso 1 1 calc R
C5 C -0.0496(3) 1.0563(3) 0.22527(19) 0.0417(8) Uani 1 1 d .
C6 C 0.0225(3) 1.1304(5) 0.2119(2) 0.0557(10) Uani 1 1 d .
H6 H 0.0442 1.1904 0.2385 0.067 Uiso 1 1 calc R
C7 C 0.0572(4) 1.0962(6) 0.1492(3) 0.0718(15) Uani 1 1 d .
H7 H 0.1068 1.1300 0.1264 0.086 Uiso 1 1 calc R
C8 C 0.0061(4) 1.0071(6) 0.1285(3) 0.0773(18) Uani 1 1 d .
H8 H 0.0145 0.9686 0.0884 0.093 Uiso 1 1 calc R
C9 C -0.2316(3) 1.1295(3) 0.27586(18) 0.0366(8) Uani 1 1 d .
C10 C -0.2644(3) 1.1337(4) 0.2108(2) 0.0466(9) Uani 1 1 d .
H10 H -0.2314 1.0977 0.1768 0.056 Uiso 1 1 calc R
C11 C -0.3471(3) 1.1923(4) 0.1973(2) 0.0525(10) Uani 1 1 d .
H11 H -0.3699 1.1955 0.1541 0.063 Uiso 1 1 calc R
C12 C -0.3954(3) 1.2456(4) 0.2481(2) 0.0522(10) Uani 1 1 d .
H12 H -0.4500 1.2861 0.2387 0.063 Uiso 1 1 calc R
C13 C -0.3642(3) 1.2398(4) 0.3120(3) 0.0549(10) Uani 1 1 d .
H13 H -0.3983 1.2751 0.3457 0.066 Uiso 1 1 calc R
C14 C -0.2826(3) 1.1817(4) 0.32694(19) 0.0451(9) Uani 1 1 d .
H14 H -0.2616 1.1774 0.3706 0.054 Uiso 1 1 calc R
C15 C -0.0683(3) 1.1073(3) 0.36466(18) 0.0411(8) Uani 1 1 d .
H15A H -0.0465 1.1848 0.3547 0.049 Uiso 1 1 calc R
H15B H -0.1127 1.1129 0.4010 0.049 Uiso 1 1 calc R
C16 C 0.0143(3) 1.0349(5) 0.3871(3) 0.0560(12) Uani 1 1 d .
H16A H 0.0425 1.0700 0.4254 0.084 Uiso 1 1 calc R
H16B H 0.0595 1.0305 0.3519 0.084 Uiso 1 1 calc R
H16C H -0.0068 0.9586 0.3982 0.084 Uiso 1 1 calc R
C17 C 0.1912(3) 1.5453(4) 0.0961(2) 0.0456(9) Uani 1 1 d .
C18 C 0.1792(4) 1.4845(5) 0.1521(3) 0.0688(13) Uani 1 1 d .
H18 H 0.1317 1.4318 0.1609 0.083 Uiso 1 1 calc R
C19 C 0.2573(7) 1.5179(8) 0.1974(4) 0.127(4) Uani 1 1 d .
H19 H 0.2678 1.4925 0.2406 0.152 Uiso 1 1 calc R
C20 C 0.3130(5) 1.5982(7) 0.1594(4) 0.096(2) Uani 1 1 d .
H20 H 0.3686 1.6327 0.1730 0.115 Uiso 1 1 calc R
C21 C 0.0733(2) 1.4067(3) 0.0138(2) 0.0420(7) Uani 1 1 d .
C22 C -0.0136(3) 1.3628(4) 0.0088(3) 0.0551(11) Uani 1 1 d .
H22 H -0.0694 1.4032 0.0142 0.066 Uiso 1 1 calc R
C23 C -0.0044(3) 1.2447(4) -0.0058(3) 0.0590(12) Uani 1 1 d .
H23 H -0.0529 1.1920 -0.0118 0.071 Uiso 1 1 calc R
C24 C 0.0856(3) 1.2226(3) -0.0094(2) 0.0548(11) Uani 1 1 d .
H24 H 0.1110 1.1506 -0.0193 0.066 Uiso 1 1 calc R
C25 C 0.0106(3) 1.6313(4) 0.0478(2) 0.0428(9) Uani 1 1 d .
C26 C -0.0391(4) 1.6909(4) -0.0002(2) 0.0653(13) Uani 1 1 d .
H26 H -0.0209 1.6902 -0.0446 0.078 Uiso 1 1 calc R
C27 C -0.1164(3) 1.7511(5) 0.0206(4) 0.0778(16) Uani 1 1 d .
H27 H -0.1499 1.7925 -0.0110 0.093 Uiso 1 1 calc R
C28 C -0.1456(5) 1.7541(5) 0.0806(4) 0.0811(16) Uani 1 1 d .
H28 H -0.1982 1.7973 0.0917 0.097 Uiso 1 1 calc R
C29 C -0.1006(4) 1.6958(5) 0.1261(3) 0.0759(16) Uani 1 1 d .
H29 H -0.1226 1.6966 0.1696 0.091 Uiso 1 1 calc R
C30 C -0.0225(3) 1.6343(5) 0.1115(2) 0.0555(11) Uani 1 1 d .
H30 H 0.0086 1.5940 0.1448 0.067 Uiso 1 1 calc R
C31 C 0.1726(3) 1.6077(4) -0.0426(2) 0.0499(9) Uani 1 1 d .
H31A H 0.1275 1.6207 -0.0778 0.060 Uiso 1 1 calc R
H31B H 0.1992 1.6819 -0.0306 0.060 Uiso 1 1 calc R
C32 C 0.2503(4) 1.5294(5) -0.0685(3) 0.0673(14) Uani 1 1 d .
H32A H 0.2797 1.5651 -0.1062 0.101 Uiso 1 1 calc R
H32B H 0.2242 1.4564 -0.0816 0.101 Uiso 1 1 calc R
H32C H 0.2959 1.5174 -0.0342 0.101 Uiso 1 1 calc R
P3 P -0.12764(6) 1.05085(7) 0.29302(4) 0.03371(18) Uani 1 1 d .
P4 P 0.11303(6) 1.54851(8) 0.02819(5) 0.0383(2) Uani 1 1 d .
I1 I 0.242593(18) 0.93681(2) 0.013230(14) 0.04777(7) Uani 1 1 d .
I2 I 0.009644(19) 0.43305(2) 0.310973(16) 0.05737(8) Uani 1 1 d .
O1 O -0.09796(17) 0.8221(2) 0.31414(18) 0.0491(6) Uani 1 1 d .
O2 O -0.0603(2) 0.9803(3) 0.17448(15) 0.0595(8) Uani 1 1 d .
O3 O 0.2685(2) 1.6145(3) 0.09863(19) 0.0693(9) Uani 1 1 d .
O4 O 0.13671(19) 1.3200(2) 0.00332(19) 0.0556(8) Uani 1 1 d .

loop_
_atom_site_aniso_label
_atom_site_aniso_U_11
_atom_site_aniso_U_22
_atom_site_aniso_U_33
_atom_site_aniso_U_23
_atom_site_aniso_U_13
_atom_site_aniso_U_12
C1 0.0378(17) 0.0309(15) 0.0465(19) -0.0008(16) 0.0005(16) 0.0012(12)
C2 0.042(2) 0.038(2) 0.091(4) -0.002(3) 0.004(3) -0.0001(14)
C3 0.058(2) 0.0302(16) 0.067(3) 0.0033(18) 0.001(2) 0.0020(16)
C4 0.055(3) 0.038(2) 0.093(4) 0.003(2) 0.003(3) -0.0142(17)
C5 0.046(2) 0.0410(19) 0.0380(18) 0.0030(16) 0.0059(15) 0.0048(16)
C6 0.049(2) 0.063(3) 0.055(2) 0.010(2) 0.0049(19) -0.005(2)
C7 0.062(3) 0.094(4) 0.060(3) 0.022(3) 0.022(2) 0.007(3)
C8 0.100(5) 0.084(4) 0.048(3) -0.008(3) 0.024(3) 0.007(4)
C9 0.0386(19) 0.0290(15) 0.042(2) 0.0010(14) 0.0027(14) 0.0021(13)
C10 0.058(2) 0.044(2) 0.0378(19) -0.0011(17) -0.0030(18) 0.0094(19)
C11 0.050(2) 0.057(3) 0.051(2) 0.0067(19) -0.0067(18) 0.0067(19)
C12 0.0375(19) 0.055(2) 0.064(3) 0.012(2) 0.0017(17) 0.0062(17)
C13 0.0434(19) 0.062(2) 0.060(2) -0.004(2) 0.009(2) 0.0122(17)
C14 0.044(2) 0.054(2) 0.0375(19) -0.0035(17) 0.0025(15) 0.0068(18)
C15 0.048(2) 0.0380(18) 0.0373(17) -0.0031(15) -0.0022(15) -0.0043(16)
C16 0.046(2) 0.061(3) 0.061(3) 0.007(3) -0.014(2) -0.005(2)
C17 0.0361(18) 0.050(2) 0.051(2) -0.0069(18) -0.0017(16) 0.0027(16)
C18 0.071(3) 0.062(3) 0.073(3) 0.018(3) 0.014(3) -0.001(2)
C19 0.210(11) 0.117(6) 0.053(4) 0.016(4) -0.009(4) 0.100(7)
C20 0.073(4) 0.105(5) 0.110(5) -0.054(4) -0.054(4) 0.035(4)
C21 0.0374(17) 0.0351(16) 0.0535(18) -0.001(2) -0.0040(19) 0.0026(13)
C22 0.0361(19) 0.048(2) 0.081(3) -0.011(3) -0.002(2) -0.0030(16)
C23 0.058(3) 0.049(2) 0.070(3) -0.001(2) -0.004(2) -0.0164(19)
C24 0.066(3) 0.0304(18) 0.068(3) -0.0030(18) -0.003(2) -0.0030(17)
C25 0.0360(19) 0.0331(19) 0.059(2) -0.0061(19) -0.0015(17) -0.0013(15)
C26 0.069(3) 0.065(3) 0.061(3) 0.017(2) 0.014(2) 0.020(2)
C27 0.056(3) 0.075(3) 0.103(4) 0.018(4) 0.007(3) 0.024(2)
C28 0.073(4) 0.068(3) 0.102(4) -0.009(4) 0.013(3) 0.004(3)
C29 0.058(3) 0.079(4) 0.091(4) -0.030(3) 0.001(3) 0.011(3)
C30 0.046(2) 0.064(3) 0.057(3) -0.018(2) -0.006(2) 0.013(2)
C31 0.048(2) 0.044(2) 0.058(2) -0.002(2) 0.0067(19) -0.0114(18)
C32 0.058(3) 0.065(3) 0.078(4) -0.015(3) 0.025(2) -0.008(2)
P3 0.0354(4) 0.0298(4) 0.0360(4) 0.0006(3) 0.0014(3) 0.0004(3)
P4 0.0328(4) 0.0328(4) 0.0492(6) -0.0035(4) 0.0002(4) -0.0003(3)
I1 0.05357(15) 0.04429(12) 0.04546(11) -0.00567(14) -0.00440(11) 0.00308(10)
I2 0.05462(16) 0.04198(12) 0.07551(18) 0.00640(17) 0.01056(14) 0.00270(10)
O1 0.0397(13) 0.0331(12) 0.0746(18) 0.0080(15) 0.0031(14) 0.0030(10)
O2 0.074(2) 0.0578(18) 0.0467(16) -0.0101(15) 0.0106(15) 0.0009(16)
O3 0.0572(19) 0.076(2) 0.075(2) -0.015(2) -0.0123(17) -0.0039(18)
O4 0.0440(14) 0.0390(13) 0.084(2) -0.0057(16) 0.0019(15) 0.0077(11)

loop_
_atom_type_symbol
_atom_type_description
_atom_type_scat_dispersion_real
_atom_type_scat_dispersion_imag
_atom_type_scat_source
C C 0.0033 0.0016 'International Tables Vol C Tables 4.2.6.8 and 6.1.1.4'
H H 0.0000 0.0000 'International Tables Vol C Tables 4.2.6.8 and 6.1.1.4'
P P 0.1023 0.0942 'International Tables Vol C Tables 4.2.6.8 and 6.1.1.4'
I I -0.4742 1.8119 'International Tables Vol C Tables 4.2.6.8 and 6.1.1.4'
O O 0.0106 0.0060 'International Tables Vol C Tables 4.2.6.8 and 6.1.1.4'

loop_
_geom_angle_atom_site_label_1
_geom_angle_atom_site_label_2
_geom_angle_atom_site_label_3
_geom_angle
C2 C1 O1 110.1(3)
C2 C1 P3 130.4(3)
O1 C1 P3 119.4(2)
C1 C2 C4 106.7(4)
C4 C3 O1 110.4(3)
C3 C4 C2 106.6(4)
O2 C5 C6 110.1(4)
O2 C5 P3 119.3(3)
C6 C5 P3 130.6(3)
C5 C6 C7 105.3(5)
C8 C7 C6 107.7(5)
C7 C8 O2 110.3(5)
C10 C9 C14 120.1(3)
C10 C9 P3 118.9(3)
C14 C9 P3 120.9(3)
C11 C10 C9 119.2(4)
C12 C11 C10 119.9(4)
C13 C12 C11 121.0(4)
C12 C13 C14 120.4(4)
C13 C14 C9 119.3(4)
C16 C15 P3 113.9(3)
C18 C17 O3 112.3(4)
C18 C17 P4 125.6(4)
O3 C17 P4 121.8(3)
C17 C18 C19 106.5(5)
C20 C19 C18 104.7(5)
O3 C20 C19 107.6(6)
C22 C21 O4 108.9(3)
C22 C21 P4 131.5(3)
O4 C21 P4 119.6(3)
C21 C22 C23 107.3(4)
C24 C23 C22 107.0(4)
C23 C24 O4 110.6(4)
C30 C25 C26 117.8(4)
C30 C25 P4 120.1(4)
C26 C25 P4 122.1(4)
C27 C26 C25 116.9(5)
C28 C27 C26 124.4(6)
C27 C28 C29 119.2(6)
C28 C29 C30 121.6(6)
C29 C30 C25 120.1(5)
C32 C31 P4 113.0(4)
C5 P3 C1 108.28(18)
C5 P3 C9 111.10(18)
C1 P3 C9 105.52(17)
C5 P3 C15 108.08(19)
C1 P3 C15 112.46(19)
C9 P3 C15 111.39(18)
C21 P4 C17 108.2(2)
C21 P4 C25 105.72(18)
C17 P4 C25 110.9(2)
C21 P4 C31 112.2(2)
C17 P4 C31 108.9(2)
C25 P4 C31 110.9(2)
C1 O1 C3 106.1(3)
C5 O2 C8 106.6(4)
C17 O3 C20 108.8(5)
C21 O4 C24 106.2(3)

loop_
_geom_bond_atom_site_label_1
_geom_bond_atom_site_label_2
_geom_bond_distance
C1 C2 1.329(5)
C1 O1 1.362(4)
C1 P3 1.771(3)
C2 C4 1.428(6)
C3 C4 1.318(6)
C3 O1 1.374(4)
C5 O2 1.357(5)
C5 C6 1.366(6)
C5 P3 1.763(4)
C6 C7 1.414(7)
C7 C8 1.330(9)
C8 O2 1.360(6)
C9 C10 1.392(6)
C9 C14 1.398(5)
C9 P3 1.775(4)
C10 C11 1.389(6)
C11 C12 1.379(6)
C12 C13 1.362(7)
C13 C14 1.380(5)
C15 C16 1.515(6)
C15 P3 1.796(4)
C17 C18 1.339(6)
C17 O3 1.366(5)
C17 P4 1.766(4)
C18 C19 1.492(11)
C19 C20 1.443(13)
C20 O3 1.391(7)
C21 C22 1.344(5)
C21 O4 1.368(4)
C21 P4 1.760(4)
C22 C23 1.405(7)
C23 C24 1.312(6)
C24 O4 1.368(5)
C25 C30 1.368(6)
C25 C26 1.383(7)
C25 P4 1.793(4)
C26 C27 1.371(7)
C27 C28 1.278(9)
C28 C29 1.307(9)
C29 C30 1.355(7)
C31 C32 1.525(7)
C31 P4 1.796(4)
